data_2211625
loop_
_publ_author_name
'Zhang, Xian-Fa'
'Gao, Shan'
'Huo, Li-Hua'
'Zhao, Hui'

_publ_section_title
;
 Poly[[chloromanganese(II)]-\m~4~-imidazole-1,3-diyldiacetato]
;
_journal_coeditor_code SJ2161
_journal_issue 12
_journal_name_full 'Acta Crystallographica Section E'
_journal_page_first m3365
_journal_page_last m3367
_journal_paper_doi 10.1107/S1600536806047490
_journal_volume 62
_journal_year 2006
_chemical_formula_iupac '[Mn (C7 H7 N2 O4) Cl]'
_chemical_formula_moiety 'C7 H7 Cl Mn N2 O4'
_chemical_formula_sum 'C7 H7 Cl Mn N2 O4'
_chemical_formula_weight 273.54
_chemical_name_systematic
;
Poly[[chloromanganese(II)]-\m~4~-imidazolyl-1,3-diyldiacetato]
;
_space_group_IT_number 14
_symmetry_cell_setting monoclinic
_symmetry_space_group_name_Hall '-P 2ybc'
_symmetry_space_group_name_H-M 'P 1 21/c 1'
_atom_sites_solution_hydrogens geom
_atom_sites_solution_primary direct
_atom_sites_solution_secondary difmap
_cell_angle_alpha 90.00
_cell_angle_beta 115.26(3)
_cell_angle_gamma 90.00
_cell_formula_units_Z 4
_cell_length_a 7.7767(16)
_cell_length_b 16.313(3)
_cell_length_c 8.2196(16)
_cell_measurement_reflns_used 7324
_cell_measurement_temperature 295(2)
_cell_measurement_theta_max 27.47
_cell_measurement_theta_min 3.04
_cell_volume 943.0(4)
_computing_cell_refinement RAPID-AUTO
_computing_data_collection 'RAPID-AUTO (Rigaku, 1998)'
_computing_data_reduction 'CrystalStructure (Rigaku/MSC, 2002)'
_computing_molecular_graphics 'ORTEPII (Johnson, 1976)'
_computing_publication_material SHELXL97
_computing_structure_refinement 'SHELXL97 (Sheldrick, 1997)'
_computing_structure_solution 'SHELXS97 (Sheldrick, 1997)'
_diffrn_ambient_temperature 295(2)
_diffrn_detector_area_resol_mean 10.000
_diffrn_measured_fraction_theta_full 0.998
_diffrn_measured_fraction_theta_max 0.998
_diffrn_measurement_device_type 'Rigaku R-AXIS RAPID'
_diffrn_measurement_method \w
_diffrn_radiation_monochromator graphite
_diffrn_radiation_source 'fine-focus sealed tube'
_diffrn_radiation_type MoK\a
_diffrn_radiation_wavelength 0.71073
_diffrn_reflns_av_R_equivalents 0.0207
_diffrn_reflns_av_sigmaI/netI 0.0177
_diffrn_reflns_limit_h_max 10
_diffrn_reflns_limit_h_min -9
_diffrn_reflns_limit_k_max 21
_diffrn_reflns_limit_k_min -21
_diffrn_reflns_limit_l_max 10
_diffrn_reflns_limit_l_min -10
_diffrn_reflns_number 8823
_diffrn_reflns_theta_full 27.48
_diffrn_reflns_theta_max 27.48
_diffrn_reflns_theta_min 3.01
_diffrn_standards_decay_% 0
_diffrn_standards_interval_count 0
_diffrn_standards_interval_time 0
_diffrn_standards_number 0
_exptl_absorpt_coefficient_mu 1.676
_exptl_absorpt_correction_T_max 0.7871
_exptl_absorpt_correction_T_min 0.6246
_exptl_absorpt_correction_type multi-scan
_exptl_absorpt_process_details '(ABSCOR; Higashi, 1995)'
_exptl_crystal_colour Colourless
_exptl_crystal_density_diffrn 1.927
_exptl_crystal_density_method 'not measured'
_exptl_crystal_description Prism
_exptl_crystal_F_000 548
_exptl_crystal_size_max 0.31
_exptl_crystal_size_mid 0.23
_exptl_crystal_size_min 0.15
_refine_diff_density_max 1.102
_refine_diff_density_min -0.566
_refine_ls_extinction_method none
_refine_ls_goodness_of_fit_ref 1.082
_refine_ls_hydrogen_treatment constr
_refine_ls_matrix_type full
_refine_ls_number_parameters 136
_refine_ls_number_reflns 2160
_refine_ls_number_restraints 0
_refine_ls_restrained_S_all 1.082
_refine_ls_R_factor_all 0.0425
_refine_ls_R_factor_gt 0.0349
_refine_ls_shift/su_max 0.000
_refine_ls_shift/su_mean 0.000
_refine_ls_structure_factor_coef Fsqd
_refine_ls_weighting_details 'calc w = 1/[\s^2^(Fo^2^)+(0.046P)^2^+0.9372P] where P=(Fo^2^+2Fc^2^)/3'
_refine_ls_weighting_scheme calc
_refine_ls_wR_factor_gt 0.0923
_refine_ls_wR_factor_ref 0.0966
_reflns_number_gt 1827
_reflns_number_total 2160
_reflns_threshold_expression I>2\s(I)
_cod_data_source_file sj2161.cif
_cod_data_source_block I
_cod_original_sg_symbol_H-M 'P 21/c'
_cod_database_code 2211625
_cod_database_fobs_code 2211625

loop_
_symmetry_equiv_pos_as_xyz
'x, y, z'
'-x, y+1/2, -z+1/2'
'-x, -y, -z'
'x, -y-1/2, z-1/2'

loop_
_atom_site_type_symbol
_atom_site_label
_atom_site_fract_x
_atom_site_fract_y
_atom_site_fract_z
_atom_site_U_iso_or_equiv
_atom_site_adp_type
_atom_site_calc_flag
_atom_site_refinement_flags
_atom_site_occupancy
Mn Mn1 0.75180(5) 0.25399(2) 0.47549(5) 0.02880(14) Uani d . 1
Cl Cl1 0.75230(10) 0.35925(5) 0.23300(9) 0.04147(19) Uani d . 1
O O1 0.5658(2) 0.32401(11) 0.5447(2) 0.0300(4) Uani d . 1
O O2 0.5018(2) 0.30750(12) 0.7833(2) 0.0319(4) Uani d . 1
O O3 -0.0008(2) 0.31082(12) -0.3192(2) 0.0325(4) Uani d . 1
O O4 -0.0599(2) 0.32283(11) -0.0770(2) 0.0301(4) Uani d . 1
N N1 0.2650(3) 0.41925(11) 0.3692(2) 0.0217(4) Uani d . 1
N N2 0.2367(3) 0.42034(11) 0.0981(2) 0.0219(4) Uani d . 1
C C1 0.4705(3) 0.33487(13) 0.6314(3) 0.0216(4) Uani d . 1
C C2 0.2930(3) 0.38895(15) 0.5457(3) 0.0269(5) Uani d . 1
H H2B 0.1823 0.3576 0.5338 0.032 Uiso calc R 1
H H2A 0.3050 0.4352 0.6241 0.032 Uiso calc R 1
C C3 0.2513(3) 0.37245(15) 0.2330(3) 0.0259(5) Uani d . 1
H H3 0.2519 0.3154 0.2322 0.031 Uiso calc R 1
C C4 0.2585(4) 0.49992(14) 0.3196(3) 0.0290(5) Uani d . 1
H H4 0.2652 0.5454 0.3902 0.035 Uiso calc R 1
C C5 0.2406(4) 0.50074(14) 0.1487(3) 0.0295(5) Uani d . 1
H H5 0.2325 0.5468 0.0790 0.035 Uiso calc R 1
C C6 0.2078(3) 0.39136(15) -0.0800(3) 0.0260(5) Uani d . 1
H H6B 0.3192 0.3610 -0.0698 0.031 Uiso calc R 1
H H6A 0.1934 0.4382 -0.1575 0.031 Uiso calc R 1
C C7 0.0324(3) 0.33642(13) -0.1655(3) 0.0218(4) Uani d . 1

loop_
_atom_site_aniso_label
_atom_site_aniso_U_11
_atom_site_aniso_U_22
_atom_site_aniso_U_33
_atom_site_aniso_U_12
_atom_site_aniso_U_13
_atom_site_aniso_U_23
Mn1 0.0194(2) 0.0359(2) 0.0295(2) -0.00179(14) 0.00898(15) -0.01532(15)
Cl1 0.0482(4) 0.0426(4) 0.0358(3) -0.0010(3) 0.0201(3) 0.0063(3)
O1 0.0312(9) 0.0371(9) 0.0248(8) 0.0095(7) 0.0151(7) 0.0030(7)
O2 0.0278(9) 0.0464(11) 0.0220(8) 0.0110(7) 0.0110(7) 0.0108(7)
O3 0.0286(9) 0.0487(11) 0.0224(8) -0.0131(8) 0.0128(7) -0.0116(7)
O4 0.0320(9) 0.0365(9) 0.0258(8) -0.0095(7) 0.0162(7) -0.0022(7)
N1 0.0245(9) 0.0230(9) 0.0165(8) 0.0026(7) 0.0077(7) 0.0015(7)
N2 0.0242(9) 0.0240(9) 0.0160(8) -0.0016(7) 0.0071(7) -0.0015(7)
C1 0.0215(10) 0.0243(11) 0.0180(9) -0.0011(8) 0.0075(8) -0.0008(8)
C2 0.0259(11) 0.0372(13) 0.0195(10) 0.0081(9) 0.0115(9) 0.0065(9)
C3 0.0323(12) 0.0234(11) 0.0202(10) 0.0004(9) 0.0095(9) 0.0003(8)
C4 0.0382(13) 0.0204(11) 0.0255(11) 0.0020(9) 0.0108(10) -0.0023(9)
C5 0.0378(13) 0.0219(11) 0.0264(11) -0.0029(9) 0.0113(10) 0.0012(9)
C6 0.0269(12) 0.0343(12) 0.0187(10) -0.0062(9) 0.0115(9) -0.0052(9)
C7 0.0214(11) 0.0252(11) 0.0176(10) 0.0003(8) 0.0072(8) 0.0005(8)

loop_
_atom_type_symbol
_atom_type_description
_atom_type_scat_dispersion_real
_atom_type_scat_dispersion_imag
_atom_type_scat_source
C C 0.0033 0.0016 'International Tables Vol C Tables 4.2.6.8 and 6.1.1.4'
H H 0.0000 0.0000 'International Tables Vol C Tables 4.2.6.8 and 6.1.1.4'
N N 0.0061 0.0033 'International Tables Vol C Tables 4.2.6.8 and 6.1.1.4'
O O 0.0106 0.0060 'International Tables Vol C Tables 4.2.6.8 and 6.1.1.4'
Mn Mn 0.3368 0.7283 'International Tables Vol C Tables 4.2.6.8 and 6.1.1.4'
Cl Cl 0.1484 0.1585 'International Tables Vol C Tables 4.2.6.8 and 6.1.1.4'

loop_
_geom_angle_atom_site_label_1
_geom_angle_atom_site_label_2
_geom_angle_atom_site_label_3
_geom_angle_site_symmetry_1
_geom_angle_site_symmetry_3
_geom_angle
_geom_angle_publ_flag
Cl1 Mn1 Cl1 . 4_566 179.56(2) yes
O1 Mn1 O4 . 4_666 175.32(7) ?
O1 Mn1 O3 . 1_656 92.40(7) ?
O4 Mn1 O3 4_666 1_656 87.12(7) ?
O1 Mn1 O2 . 4_565 86.65(7) ?
O4 Mn1 O2 4_666 4_565 93.53(7) ?
O3 Mn1 O2 1_656 4_565 176.28(7) ?
O1 Mn1 Cl1 . . 94.24(5) ?
O4 Mn1 Cl1 4_666 . 90.42(5) ?
O3 Mn1 Cl1 1_656 . 91.31(6) ?
O2 Mn1 Cl1 4_565 . 92.34(6) ?
O1 Mn1 Cl1 . 4_566 86.17(5) ?
O4 Mn1 Cl1 4_666 4_566 89.16(5) ?
O3 Mn1 Cl1 1_656 4_566 88.81(6) ?
O2 Mn1 Cl1 4_565 4_566 87.54(6) ?
Mn1 Cl1 Mn1 . 4_565 98.14(3) ?
C1 O1 Mn1 . . 151.82(16) ?
C1 O2 Mn1 . 4_566 128.93(15) ?
C7 O3 Mn1 . 1_454 131.80(15) ?
C7 O4 Mn1 . 4_465 148.51(16) ?
C3 N1 C4 . . 108.84(19) ?
C3 N1 C2 . . 124.81(19) ?
C4 N1 C2 . . 126.27(19) ?
C3 N2 C5 . . 109.16(19) ?
C3 N2 C6 . . 124.79(19) ?
C5 N2 C6 . . 125.92(19) ?
O1 C1 O2 . . 127.9(2) ?
O1 C1 C2 . . 117.39(19) ?
O2 C1 C2 . . 114.72(19) ?
N1 C2 C1 . . 112.02(18) ?
N1 C2 H2B . . 109.2 ?
C1 C2 H2B . . 109.2 ?
N1 C2 H2A . . 109.2 ?
C1 C2 H2A . . 109.2 ?
H2B C2 H2A . . 107.9 ?
N2 C3 N1 . . 108.4(2) ?
N2 C3 H3 . . 125.8 ?
N1 C3 H3 . . 125.8 ?
C5 C4 N1 . . 107.0(2) ?
C5 C4 H4 . . 126.5 ?
N1 C4 H4 . . 126.5 ?
C4 C5 N2 . . 106.5(2) ?
C4 C5 H5 . . 126.7 ?
N2 C5 H5 . . 126.7 ?
N2 C6 C7 . . 112.07(18) ?
N2 C6 H6B . . 109.2 ?
C7 C6 H6B . . 109.2 ?
N2 C6 H6A . . 109.2 ?
C7 C6 H6A . . 109.2 ?
H6B C6 H6A . . 107.9 ?
O4 C7 O3 . . 127.7(2) ?
O4 C7 C6 . . 117.44(19) ?
O3 C7 C6 . . 114.83(19) ?

loop_
_geom_bond_atom_site_label_1
_geom_bond_atom_site_label_2
_geom_bond_site_symmetry_2
_geom_bond_distance
_geom_bond_publ_flag
Mn1 O1 . 2.1033(17) yes
Mn1 O4 4_666 2.1066(17) yes
Mn1 O3 1_656 2.1538(18) yes
Mn1 O2 4_565 2.1588(18) yes
Mn1 Cl1 . 2.6321(9) yes
Mn1 Cl1 4_566 2.8081(9) yes
O1 C1 . 1.240(3) yes
O2 C1 . 1.249(3) yes
O3 C7 . 1.249(3) yes
O4 C7 . 1.241(3) yes
N1 C3 . 1.322(3) ?
N1 C4 . 1.372(3) ?
N1 C2 . 1.459(3) ?
N2 C3 . 1.321(3) ?
N2 C5 . 1.372(3) ?
N2 C6 . 1.461(3) ?
C1 C2 . 1.533(3) ?
C2 H2B . 0.9700 ?
C2 H2A . 0.9700 ?
C3 H3 . 0.9300 ?
C4 C5 . 1.351(3) ?
C4 H4 . 0.9300 ?
C5 H5 . 0.9300 ?
C6 C7 . 1.530(3) ?
C6 H6B . 0.9700 ?
C6 H6A . 0.9700 ?

loop_
_geom_torsion_atom_site_label_1
_geom_torsion_atom_site_label_2
_geom_torsion_atom_site_label_3
_geom_torsion_atom_site_label_4
_geom_torsion_site_symmetry_1
_geom_torsion_site_symmetry_4
_geom_torsion
O1 Mn1 Cl1 Mn1 . 4_565 -141.33(5)
O4 Mn1 Cl1 Mn1 4_666 4_565 39.03(6)
O3 Mn1 Cl1 Mn1 1_656 4_565 126.16(5)
O2 Mn1 Cl1 Mn1 4_565 4_565 -54.52(5)
O3 Mn1 O1 C1 1_656 . -90.6(3)
O2 Mn1 O1 C1 4_565 . 85.8(3)
Cl1 Mn1 O1 C1 . . 177.9(3)
Cl1 Mn1 O1 C1 4_566 . -1.9(3)
Mn1 O1 C1 O2 . . 28.4(5)
Mn1 O1 C1 C2 . . -152.3(3)
Mn1 O2 C1 O1 4_566 . 10.2(4)
Mn1 O2 C1 C2 4_566 . -169.15(16)
C3 N1 C2 C1 . . 55.9(3)
C4 N1 C2 C1 . . -120.4(3)
O1 C1 C2 N1 . . 0.3(3)
O2 C1 C2 N1 . . 179.7(2)
C5 N2 C3 N1 . . -0.1(3)
C6 N2 C3 N1 . . -176.3(2)
C4 N1 C3 N2 . . 0.1(3)
C2 N1 C3 N2 . . -176.8(2)
C3 N1 C4 C5 . . 0.0(3)
C2 N1 C4 C5 . . 176.8(2)
N1 C4 C5 N2 . . -0.1(3)
C3 N2 C5 C4 . . 0.1(3)
C6 N2 C5 C4 . . 176.2(2)
C3 N2 C6 C7 . . 55.2(3)
C5 N2 C6 C7 . . -120.3(2)
Mn1 O4 C7 O3 4_465 . 24.7(5)
Mn1 O4 C7 C6 4_465 . -155.8(2)
Mn1 O3 C7 O4 1_454 . 13.8(4)
Mn1 O3 C7 C6 1_454 . -165.79(16)
N2 C6 C7 O4 . . -0.6(3)
N2 C6 C7 O3 . . 179.0(2)
